data_9011014
loop_
_publ_author_name
'Evans, H. T.'
'Mrose, M. E.'

_publ_section_title
;
 The crystal structures of three new vanadium oxide minerals
 Note: x(OH2) corrected
;
_journal_name_full 'Acta Crystallographica'
_journal_page_first 56
_journal_page_last 58
_journal_paper_doi 10.1107/S0365110X58000141
_journal_volume 11
_journal_year 1958
_chemical_compound_source 'Peanut mine, Montrose County, Colorado, USA'
_chemical_formula_sum 'H2 O3 V'
_chemical_name_mineral Duttonite
_symmetry_space_group_name_H-M 'I 1 2/c 1'
_cell_angle_alpha 90
_cell_angle_beta 90.67
_cell_angle_gamma 90
_cell_formula_units_Z 4
_cell_length_a 8.80
_cell_length_b 3.95
_cell_length_c 5.96
_cell_volume 207.155
_database_code_amcsd 0009204
_exptl_crystal_density_diffrn 3.237
_cod_original_formula_sum 'V O3 H2'
_cod_database_code 9011014

loop_
_space_group_symop_operation_xyz
x,y,z
1/2+x,1/2+y,1/2+z
x,1/2-y,1/2+z
1/2+x,-y,+z
-x,y,1/2-z
1/2-x,1/2+y,-z
-x,1/2-y,-z
1/2-x,-y,1/2-z

loop_
_atom_site_label
_atom_site_fract_x
_atom_site_fract_y
_atom_site_fract_z
_atom_site_type_symbol
_atom_site_attached_hydrogens
V 0.00000 0.33600 0.25000 V 0
O1 0.00000 0.75400 0.25000 O 0
O-H2 0.15000 0.25000 0.50000 O 1

loop_
_cod_changelog_entry_id
_cod_changelog_entry_author
_cod_changelog_entry_date
_cod_changelog_entry_text
1
;cod-tools version 3.8.0
Id: cif_guess_AMCSD_atom_types 9574 2023-05-10 09:00:05Z saulius
;
2023-05-10T18:52:50+03:00
;Derived atom types and hydrogen counts
from atom names that follow the AMCSD naming convention
(Wat == water, O-H == hydroxyl).
;

loop_
_cod_related_entry_id
_cod_related_entry_database
_cod_related_entry_code
1 AMCSD 0009204
